data_7029754
loop_
_publ_author_name
'Ko\<renkov\'a, Monika'
'Mairychov\'a, Barbora'
'R\%u\<zi\<cka, Ale\<s'
'Jambor, Roman'
'Dost\'al, Libor'

_publ_section_title
;
 Synthesis of heteroboroxines with MB2O3 core (M = Sb, Bi, Sn)-an
 influence of the substitution of parent boronic acids.
;
_journal_issue 19
_journal_name_full 'Dalton transactions (Cambridge, England : 2003)'
_journal_page_first 7096
_journal_page_last 7108
_journal_paper_doi 10.1039/c3dt53012d
_journal_volume 43
_journal_year 2014
_chemical_formula_moiety 'C24 H27 B2 Bi Br2 N2 O3'
_chemical_formula_sum 'C24 H27 B2 Bi Br2 N2 O3'
_chemical_formula_weight 781.90
_chemical_name_systematic
; 
 ? 
;
_space_group_IT_number 62
_symmetry_cell_setting orthorhombic
_symmetry_space_group_name_Hall '-P 2ac 2n'
_symmetry_space_group_name_H-M 'P n m a'
_atom_sites_solution_hydrogens geom
_atom_sites_solution_primary direct
_atom_sites_solution_secondary difmap
_audit_creation_method SHELXL-97
_cell_angle_alpha 90
_cell_angle_beta 90
_cell_angle_gamma 90
_cell_formula_units_Z 4
_cell_length_a 12.5821(7)
_cell_length_b 23.4640(6)
_cell_length_c 9.1219(17)
_cell_measurement_reflns_used 24099
_cell_measurement_temperature 150(1)
_cell_measurement_theta_max 28.5
_cell_measurement_theta_min 1
_cell_volume 2693.0(5)
_computing_cell_refinement 'COLLECT and DENZO'
_computing_data_collection 'COLLECT (Hooft, 1998) and DENZO (Otwinowski & Minor, 1997)'
_computing_data_reduction 'COLLECT and DENZO'
_computing_molecular_graphics 'PLATON (Spek, 2003)'
_computing_publication_material 'SHELXL-97 (Sheldrick, 2008)'
_computing_structure_refinement 'SHELXL-97 (Sheldrick, 1997)'
_computing_structure_solution 'SIR92 (Altomare et al., 1994)'
_diffrn_ambient_temperature 150(1)
_diffrn_detector_area_resol_mean 9.091
_diffrn_measured_fraction_theta_full 0.988
_diffrn_measured_fraction_theta_max 0.988
_diffrn_measurement_device_type 'Bruker Nonius KappaCCD area detector'
_diffrn_measurement_method '\f and \w scans to fill the Ewald sphere'
_diffrn_radiation_monochromator graphite
_diffrn_radiation_source 'fine-focus sealed tube'
_diffrn_radiation_type MoK\a
_diffrn_radiation_wavelength 0.71073
_diffrn_reflns_av_R_equivalents 0.0609
_diffrn_reflns_av_sigmaI/netI 0.0298
_diffrn_reflns_limit_h_max 12
_diffrn_reflns_limit_h_min -16
_diffrn_reflns_limit_k_max 22
_diffrn_reflns_limit_k_min -31
_diffrn_reflns_limit_l_max 11
_diffrn_reflns_limit_l_min -12
_diffrn_reflns_number 23911
_diffrn_reflns_theta_full 28.50
_diffrn_reflns_theta_max 28.50
_diffrn_reflns_theta_min 1.74
_diffrn_standards_number 0
_exptl_absorpt_coefficient_mu 9.542
_exptl_absorpt_correction_T_max 0.341
_exptl_absorpt_correction_T_min 0.145
_exptl_absorpt_correction_type integration
_exptl_absorpt_process_details
;
Gaussian integration (Coppens, 1970)
;
_exptl_crystal_colour colourless
_exptl_crystal_density_diffrn 1.928
_exptl_crystal_density_method 'not measured'
_exptl_crystal_description block
_exptl_crystal_F_000 1488
_exptl_crystal_size_max 0.38
_exptl_crystal_size_mid 0.35
_exptl_crystal_size_min 0.16
_refine_diff_density_max 1.015
_refine_diff_density_min -0.997
_refine_diff_density_rms 0.129
_refine_ls_extinction_method none
_refine_ls_goodness_of_fit_ref 1.126
_refine_ls_hydrogen_treatment constr
_refine_ls_matrix_type full
_refine_ls_number_parameters 160
_refine_ls_number_reflns 3453
_refine_ls_number_restraints 0
_refine_ls_restrained_S_all 1.126
_refine_ls_R_factor_all 0.0342
_refine_ls_R_factor_gt 0.0255
_refine_ls_shift/su_max 0.001
_refine_ls_shift/su_mean 0.000
_refine_ls_structure_factor_coef Fsqd
_refine_ls_weighting_details 'calc w=1/[\s^2^(Fo^2^)+(0.0127P)^2^+5.4686P] where P=(Fo^2^+2Fc^2^)/3'
_refine_ls_weighting_scheme calc
_refine_ls_wR_factor_gt 0.0492
_refine_ls_wR_factor_ref 0.0528
_reflns_number_gt 3023
_reflns_number_total 3453
_reflns_threshold_expression >2sigma(I)
_cod_data_source_file c3dt53012d2.cif
_cod_data_source_block shelxl
_cod_depositor_comments
;Adding full bibliography for
 ./tmp-cod-update-bibliographies-12899/cifs/7029754.cif.
;
_cod_database_code 7029754

loop_
_symmetry_equiv_pos_as_xyz
'x, y, z'
'-x+1/2, -y, z+1/2'
'x+1/2, -y+1/2, -z+1/2'
'-x, y+1/2, -z'
'-x, -y, -z'
'x-1/2, y, -z-1/2'
'-x-1/2, y-1/2, z-1/2'
'x, -y-1/2, z'

loop_
_atom_site_label
_atom_site_type_symbol
_atom_site_fract_x
_atom_site_fract_y
_atom_site_fract_z
_atom_site_U_iso_or_equiv
_atom_site_adp_type
_atom_site_occupancy
_atom_site_symmetry_multiplicity
_atom_site_calc_flag
_atom_site_refinement_flags
Bi1 Bi 0.353968(12) 0.2500 0.960500(17) 0.01840(5) Uani 1 2 d S
O2 O 0.0950(2) 0.2500 1.0968(4) 0.0227(7) Uani 1 2 d S
O1 O 0.24338(17) 0.18778(10) 1.0491(2) 0.0233(5) Uani 1 1 d .
C10 C -0.1065(3) 0.11031(15) 1.2023(4) 0.0254(7) Uani 1 1 d .
H10 H -0.1767 0.1172 1.2289 0.030 Uiso 1 1 d R
C11 C -0.0681(3) 0.05534(14) 1.1929(4) 0.0248(7) Uani 1 1 d .
C12 C 0.0357(3) 0.04393(15) 1.1543(4) 0.0275(7) Uani 1 1 d .
H12 H 0.0604 0.0067 1.1481 0.033 Uiso 1 1 d R
C13 C 0.1025(2) 0.08960(14) 1.1247(3) 0.0218(7) Uani 1 1 d .
H13 H 0.1727 0.0824 1.0991 0.026 Uiso 1 1 d R
B1 B 0.1430(3) 0.19696(15) 1.0885(4) 0.0190(7) Uani 1 1 d .
C9 C -0.0379(2) 0.15485(14) 1.1728(4) 0.0221(6) Uani 1 1 d .
H9 H -0.0630 0.1920 1.1805 0.026 Uiso 1 1 d R
C8 C 0.0684(2) 0.14563(14) 1.1324(3) 0.0187(6) Uani 1 1 d .
N1 N 0.3912(2) 0.34843(13) 0.8210(3) 0.0239(6) Uani 1 1 d .
C2 C 0.2572(2) 0.30163(15) 0.6699(4) 0.0234(7) Uani 1 1 d .
C1 C 0.2777(3) 0.2500 0.7389(5) 0.0205(9) Uani 1 2 d S
C3 C 0.2076(3) 0.30131(18) 0.5321(4) 0.0310(8) Uani 1 1 d .
H3 H 0.1942 0.3356 0.4843 0.037 Uiso 1 1 d R
C4 C 0.1805(4) 0.2500 0.4671(6) 0.0352(13) Uani 1 2 d S
H4 H 0.1428 0.2500 0.3794 0.042 Uiso 1 2 d SR
C6 C 0.4804(3) 0.34064(18) 0.7194(4) 0.0327(8) Uani 1 1 d .
H6A H 0.4869 0.3738 0.6584 0.039 Uiso 1 1 d R
H6B H 0.4676 0.3078 0.6592 0.039 Uiso 1 1 d R
H6C H 0.5449 0.3353 0.7739 0.039 Uiso 1 1 d R
C5 C 0.2914(3) 0.35670(15) 0.7403(4) 0.0261(7) Uani 1 1 d .
H5A H 0.3021 0.3853 0.6649 0.031 Uiso 1 1 d R
H5B H 0.2365 0.3702 0.8063 0.031 Uiso 1 1 d R
C7 C 0.4127(3) 0.39748(17) 0.9168(4) 0.0334(8) Uani 1 1 d .
H7A H 0.4773 0.3913 0.9705 0.040 Uiso 1 1 d R
H7B H 0.3548 0.4023 0.9843 0.040 Uiso 1 1 d R
H7C H 0.4197 0.4311 0.8576 0.040 Uiso 1 1 d R
Br1 Br -0.16098(3) -0.006269(16) 1.23575(5) 0.04339(11) Uani 1 1 d .

loop_
_atom_site_aniso_label
_atom_site_aniso_U_11
_atom_site_aniso_U_22
_atom_site_aniso_U_33
_atom_site_aniso_U_23
_atom_site_aniso_U_13
_atom_site_aniso_U_12
Bi1 0.01585(8) 0.02216(9) 0.01719(8) 0.000 0.00082(7) 0.000
O2 0.0192(15) 0.0169(16) 0.0321(17) 0.000 0.0044(14) 0.000
O1 0.0229(11) 0.0206(12) 0.0265(11) 0.0019(10) 0.0068(10) 0.0015(9)
C10 0.0228(15) 0.0257(18) 0.0278(16) 0.0015(14) 0.0055(14) 0.0000(13)
C11 0.0255(16) 0.0191(16) 0.0297(17) 0.0022(14) 0.0028(14) -0.0047(13)
C12 0.0259(16) 0.0193(16) 0.0374(19) 0.0035(15) 0.0018(14) 0.0036(13)
C13 0.0192(14) 0.0207(16) 0.0255(16) 0.0015(13) 0.0011(13) 0.0025(12)
B1 0.0240(17) 0.0185(16) 0.0145(14) 0.0002(12) -0.0023(14) -0.0001(14)
C9 0.0246(15) 0.0167(15) 0.0250(15) 0.0008(13) 0.0052(13) 0.0016(12)
C8 0.0211(14) 0.0198(16) 0.0152(13) 0.0014(12) -0.0016(12) 0.0010(12)
N1 0.0198(12) 0.0287(16) 0.0233(13) 0.0009(12) 0.0041(11) -0.0037(11)
C2 0.0175(14) 0.0308(18) 0.0219(15) 0.0024(14) 0.0039(12) 0.0015(13)
C1 0.0131(19) 0.031(3) 0.017(2) 0.000 0.0002(16) 0.000
C3 0.0276(17) 0.042(2) 0.0234(17) 0.0070(16) 0.0009(15) 0.0029(16)
C4 0.028(2) 0.058(4) 0.020(2) 0.000 -0.004(2) 0.000
C6 0.0224(16) 0.047(2) 0.0290(18) 0.0000(17) 0.0082(14) -0.0043(16)
C5 0.0255(16) 0.0260(18) 0.0269(16) 0.0057(14) 0.0008(14) 0.0005(14)
C7 0.036(2) 0.032(2) 0.0319(18) -0.0016(16) 0.0046(16) -0.0109(16)
Br1 0.0358(2) 0.02290(19) 0.0715(3) -0.00142(19) 0.01871(19) -0.00812(15)

loop_
_atom_type_symbol
_atom_type_description
_atom_type_scat_dispersion_real
_atom_type_scat_dispersion_imag
_atom_type_scat_source
C C 0.0033 0.0016 'International Tables Vol C Tables 4.2.6.8 and 6.1.1.4'
H H 0.0000 0.0000 'International Tables Vol C Tables 4.2.6.8 and 6.1.1.4'
O O 0.0106 0.0060 'International Tables Vol C Tables 4.2.6.8 and 6.1.1.4'
B B 0.0013 0.0007 'International Tables Vol C Tables 4.2.6.8 and 6.1.1.4'
N N 0.0061 0.0033 'International Tables Vol C Tables 4.2.6.8 and 6.1.1.4'
Br Br -0.2901 2.4595 'International Tables Vol C Tables 4.2.6.8 and 6.1.1.4'
Bi Bi -4.1077 10.2566 'International Tables Vol C Tables 4.2.6.8 and 6.1.1.4'

loop_
_exptl_crystal_face_index_h
_exptl_crystal_face_index_k
_exptl_crystal_face_index_l
_exptl_crystal_face_perp_dist
0 0 1 0.039
0 0 -1 0.082
-1 1 0 0.065
1 -1 0 0.175
1 1 0 0.168
-1 -1 0 0.116
0 1 0 0.177

loop_
_geom_angle_atom_site_label_1
_geom_angle_atom_site_label_2
_geom_angle_atom_site_label_3
_geom_angle
_geom_angle_site_symmetry_1
_geom_angle_site_symmetry_3
O1 Bi1 O1 84.44(12) . 8_565
O1 Bi1 C1 93.52(10) . .
O1 Bi1 C1 93.52(10) 8_565 .
O1 Bi1 N1 73.09(8) . 8_565
O1 Bi1 N1 150.25(8) 8_565 8_565
C1 Bi1 N1 69.26(7) . 8_565
O1 Bi1 N1 150.25(8) . .
O1 Bi1 N1 73.09(8) 8_565 .
C1 Bi1 N1 69.26(7) . .
N1 Bi1 N1 119.18(12) 8_565 .
B1 O2 B1 127.9(4) . 8_565
B1 O1 Bi1 126.8(2) . .
C11 C10 C9 118.4(3) . .
C11 C10 H10 120.7 . .
C9 C10 H10 120.9 . .
C12 C11 C10 121.9(3) . .
C12 C11 Br1 119.2(3) . .
C10 C11 Br1 118.9(2) . .
C11 C12 C13 118.2(3) . .
C11 C12 H12 121.0 . .
C13 C12 H12 120.8 . .
C8 C13 C12 122.4(3) . .
C8 C13 H13 118.7 . .
C12 C13 H13 118.9 . .
O1 B1 O2 125.0(3) . .
O1 B1 C8 120.6(3) . .
O2 B1 C8 114.4(3) . .
C10 C9 C8 122.0(3) . .
C10 C9 H9 118.8 . .
C8 C9 H9 119.2 . .
C13 C8 C9 117.0(3) . .
C13 C8 B1 121.9(3) . .
C9 C8 B1 121.0(3) . .
C6 N1 C5 110.7(3) . .
C6 N1 C7 109.4(3) . .
C5 N1 C7 110.6(3) . .
C6 N1 Bi1 109.1(2) . .
C5 N1 Bi1 101.69(19) . .
C7 N1 Bi1 115.2(2) . .
C1 C2 C3 118.9(3) . .
C1 C2 C5 120.1(3) . .
C3 C2 C5 120.9(3) . .
C2 C1 C2 121.3(4) 8_565 .
C2 C1 Bi1 119.3(2) 8_565 .
C2 C1 Bi1 119.3(2) . .
C4 C3 C2 119.9(4) . .
C4 C3 H3 120.4 . .
C2 C3 H3 119.7 . .
C3 C4 C3 120.8(5) 8_565 .
C3 C4 H4 119.6 8_565 .
C3 C4 H4 119.6 . .
N1 C6 H6A 109.3 . .
N1 C6 H6B 109.5 . .
H6A C6 H6B 109.5 . .
N1 C6 H6C 109.6 . .
H6A C6 H6C 109.5 . .
H6B C6 H6C 109.5 . .
N1 C5 C2 110.2(3) . .
N1 C5 H5A 109.2 . .
C2 C5 H5A 109.3 . .
N1 C5 H5B 110.0 . .
C2 C5 H5B 109.9 . .
H5A C5 H5B 108.2 . .
N1 C7 H7A 109.9 . .
N1 C7 H7B 109.5 . .
H7A C7 H7B 109.5 . .
N1 C7 H7C 109.0 . .
H7A C7 H7C 109.5 . .
H7B C7 H7C 109.5 . .

loop_
_geom_bond_atom_site_label_1
_geom_bond_atom_site_label_2
_geom_bond_distance
_geom_bond_site_symmetry_2
Bi1 O1 2.173(2) .
Bi1 O1 2.173(2) 8_565
Bi1 C1 2.237(4) .
Bi1 N1 2.678(3) 8_565
Bi1 N1 2.678(3) .
O2 B1 1.385(4) .
O2 B1 1.385(4) 8_565
O1 B1 1.331(4) .
C10 C11 1.380(5) .
C10 C9 1.381(5) .
C10 H10 0.9300 .
C11 C12 1.378(5) .
C11 Br1 1.900(3) .
C12 C13 1.388(5) .
C12 H12 0.9300 .
C13 C8 1.384(5) .
C13 H13 0.9300 .
B1 C8 1.578(5) .
C9 C8 1.405(4) .
C9 H9 0.9301 .
N1 C6 1.467(4) .
N1 C5 1.468(4) .
N1 C7 1.470(5) .
C2 C1 1.390(4) .
C2 C3 1.403(5) .
C2 C5 1.506(5) .
C1 C2 1.389(4) 8_565
C3 C4 1.385(5) .
C3 H3 0.9299 .
C4 C3 1.385(5) 8_565
C4 H4 0.9300 .
C6 H6A 0.9600 .
C6 H6B 0.9599 .
C6 H6C 0.9600 .
C5 H5A 0.9699 .
C5 H5B 0.9700 .
C7 H7A 0.9600 .
C7 H7B 0.9600 .
C7 H7C 0.9600 .
